data_7123894
loop_
_publ_author_name
'Martinez-Martinez, Antonio J.'
'Kennedy, Alan'
'Paprocki, Valerie'
'Fantuzzi, Felipe'
'Dewhurst, Rian David'
'O'Hara, Charles T.'
'Braunschweig, Holger'
'Mulvey, Robert E.'

_publ_section_title
;
 Selective Mono- and Dimetallation of a Group 3 Sandwich Complex
;
_journal_name_full 'Chemical Communications'
_journal_paper_doi 10.1039/C9CC03825F
_journal_year 2019
_chemical_formula_moiety
;
(C55 H99 Al2 Li2 N2 O2 Sc) . 1.25(C7 H14)
;
_chemical_formula_sum 'C63.75 H116.5 Al2 Li2 N2 O2 Sc'
_chemical_formula_weight 1055.88
_chemical_properties_physical Air-sensitive,Moisture-sensitive,Oxygen-sensitive
_space_group_crystal_system tetragonal
_space_group_IT_number 135
_space_group_name_Hall '-P 4c 2ab'
_space_group_name_H-M_alt 'P 42/m b c'
_symmetry_space_group_name_Hall '-P 4c 2ab'
_symmetry_space_group_name_H-M 'P 42/m b c'
_atom_sites_solution_hydrogens geom
_audit_creation_method SHELXL-2014/7
_audit_update_record
;
2019-06-12 deposited with the CCDC.    2019-07-19 downloaded from the CCDC.
;
_cell_angle_alpha 90
_cell_angle_beta 90
_cell_angle_gamma 90
_cell_formula_units_Z 4
_cell_length_a 20.6285(4)
_cell_length_b 20.6285(4)
_cell_length_c 14.8136(5)
_cell_measurement_reflns_used 4049
_cell_measurement_temperature 123(2)
_cell_measurement_theta_max 72.9070
_cell_measurement_theta_min 5.2230
_cell_volume 6303.7(3)
_computing_cell_refinement
;
CrysAlisPro, Agilent Technologies,
Version 1.171.37.35 (release 13-08-2014 CrysAlis171 .NET)
(compiled Aug 13 2014,18:06:01)
;
_computing_data_collection
;
CrysAlisPro, Agilent Technologies,
Version 1.171.37.35 (release 13-08-2014 CrysAlis171 .NET)
(compiled Aug 13 2014,18:06:01)
;
_computing_data_reduction
;
CrysAlisPro, Agilent Technologies,
Version 1.171.37.35 (release 13-08-2014 CrysAlis171 .NET)
(compiled Aug 13 2014,18:06:01)
;
_computing_structure_refinement 'SHELXL-2014/7 (Sheldrick, 2014)'
_diffrn_ambient_temperature 123(2)
_diffrn_measured_fraction_theta_full 0.999
_diffrn_measured_fraction_theta_max 0.999
_diffrn_measurement_device_type 'Xcalibur, Sapphire3, Gemini'
_diffrn_measurement_method 'omega scans'
_diffrn_radiation_type CuK\a
_diffrn_radiation_wavelength 1.54184
_diffrn_reflns_av_R_equivalents 0.0577
_diffrn_reflns_av_unetI/netI 0.0311
_diffrn_reflns_Laue_measured_fraction_full 0.999
_diffrn_reflns_Laue_measured_fraction_max 0.999
_diffrn_reflns_limit_h_max 21
_diffrn_reflns_limit_h_min -24
_diffrn_reflns_limit_k_max 25
_diffrn_reflns_limit_k_min -24
_diffrn_reflns_limit_l_max 17
_diffrn_reflns_limit_l_min -13
_diffrn_reflns_number 22083
_diffrn_reflns_point_group_measured_fraction_full 0.999
_diffrn_reflns_point_group_measured_fraction_max 0.999
_diffrn_reflns_theta_full 67.684
_diffrn_reflns_theta_max 69.999
_diffrn_reflns_theta_min 3.030
_diffrn_source 'sealed tube'
_exptl_absorpt_coefficient_mu 1.568
_exptl_absorpt_correction_T_max 1.00000
_exptl_absorpt_correction_T_min 0.73124
_exptl_absorpt_correction_type multi-scan
_exptl_absorpt_process_details
;
CrysAlisPro, Agilent Technologies,
Version 1.171.37.35 (release 13-08-2014 CrysAlis171 .NET)
(compiled Aug 13 2014,18:06:01)
Empirical absorption correction using spherical harmonics,
 implemented in SCALE3 ABSPACK scaling algorithm.
;
_exptl_crystal_colour 'pale yellow'
_exptl_crystal_density_diffrn 1.113
_exptl_crystal_description needle
_exptl_crystal_F_000 2328
_exptl_crystal_size_max 0.16
_exptl_crystal_size_mid 0.10
_exptl_crystal_size_min 0.08
_refine_diff_density_max 0.536
_refine_diff_density_min -0.607
_refine_diff_density_rms 0.071
_refine_ls_extinction_method none
_refine_ls_goodness_of_fit_ref 1.044
_refine_ls_hydrogen_treatment constr
_refine_ls_matrix_type full
_refine_ls_number_parameters 338
_refine_ls_number_reflns 3105
_refine_ls_number_restraints 312
_refine_ls_restrained_S_all 1.048
_refine_ls_R_factor_all 0.1164
_refine_ls_R_factor_gt 0.0900
_refine_ls_shift/su_max 0.002
_refine_ls_shift/su_mean 0.000
_refine_ls_structure_factor_coef Fsqd
_refine_ls_weighting_details 'w=1/[\s^2^(Fo^2^)+(0.1882P)^2^+1.7892P] where P=(Fo^2^+2Fc^2^)/3'
_refine_ls_weighting_scheme calc
_refine_ls_wR_factor_gt 0.2685
_refine_ls_wR_factor_ref 0.2919
_reflns_Friedel_coverage 0.000
_reflns_number_gt 2072
_reflns_number_total 3105
_reflns_threshold_expression 'I > 2\s(I)'
_cod_data_source_file c9cc03825f2.cif
_cod_data_source_block ajm17rsmart_squeezed
_cod_original_formula_sum 'C63.75 H116.50 Al2 Li2 N2 O2 Sc'
_cod_database_code 7123894
_shelx_shelxl_version_number 2014/7
_shelx_space_group_comment
;
The symmetry employed for this shelxl refinement is uniquely defined
by the following loop, which should always be used as a source of
symmetry information in preference to the above space-group names.
They are only intended as comments.
;

loop_
_space_group_symop_operation_xyz
'x, y, z'
'-x, -y, z'
'-y, x, z+1/2'
'y, -x, z+1/2'
'-x+1/2, y+1/2, -z'
'x+1/2, -y+1/2, -z'
'y+1/2, x+1/2, -z+1/2'
'-y+1/2, -x+1/2, -z+1/2'
'-x, -y, -z'
'x, y, -z'
'y, -x, -z-1/2'
'-y, x, -z-1/2'
'x-1/2, -y-1/2, z'
'-x-1/2, y-1/2, z'
'-y-1/2, -x-1/2, z-1/2'
'y-1/2, x-1/2, z-1/2'

loop_
_atom_site_label
_atom_site_type_symbol
_atom_site_fract_x
_atom_site_fract_y
_atom_site_fract_z
_atom_site_U_iso_or_equiv
_atom_site_adp_type
_atom_site_occupancy
_atom_site_site_symmetry_order
_atom_site_calc_flag
_atom_site_refinement_flags_posn
_atom_site_refinement_flags_adp
_atom_site_refinement_flags_occupancy
_atom_site_disorder_assembly
_atom_site_disorder_group
Al1 Al 0.80097(6) 0.52931(6) 0.5000 0.0465(4) Uani 1 2 d S T P . .
Li1 Li 0.8605(3) 0.6512(3) 0.5000 0.0555(19) Uani 1 2 d S T P A 3
Sc1 Sc 1.01077(10) 0.52256(10) 0.47140(17) 0.0560(9) Uani 0.25 1 d . . P B 3
N1 N 0.76790(15) 0.61929(16) 0.5000 0.0478(9) Uani 1 2 d S T P A .
O1 O 0.90638(16) 0.73096(16) 0.5000 0.0735(12) Uani 1 2 d S T P . .
C3 C 0.7345(8) 0.6501(8) 0.4286(9) 0.062(3) Uani 0.5 1 d . U P A -1
C4 C 0.7260(5) 0.7237(5) 0.4415(8) 0.070(2) Uani 0.5 1 d . U P A -1
H4A H 0.7691 0.7447 0.4381 0.083 Uiso 0.5 1 calc R U P A -1
H4B H 0.6994 0.7408 0.3912 0.083 Uiso 0.5 1 calc R U P A -1
C5 C 0.6942(4) 0.7423(4) 0.5300(5) 0.074(2) Uani 0.5 1 d . U P A -1
H5A H 0.6494 0.7251 0.5326 0.089 Uiso 0.5 1 calc R U P A -1
H5B H 0.6923 0.7901 0.5359 0.089 Uiso 0.5 1 calc R U P A -1
C6 C 0.7348(5) 0.7135(4) 0.6060(7) 0.068(2) Uani 0.5 1 d . U P A -1
H6A H 0.7784 0.7336 0.6055 0.082 Uiso 0.5 1 calc R U P A -1
H6B H 0.7143 0.7237 0.6647 0.082 Uiso 0.5 1 calc R U P A -1
C7 C 0.7416(8) 0.6405(6) 0.5965(10) 0.057(3) Uani 0.5 1 d . U P A -1
C8 C 0.7750(6) 0.6435(6) 0.3460(10) 0.070(3) Uani 0.5 1 d . U P A -1
H8A H 0.8207 0.6503 0.3617 0.105 Uiso 0.5 1 calc R U P A -1
H8B H 0.7616 0.6760 0.3015 0.105 Uiso 0.5 1 calc R U P A -1
H8C H 0.7695 0.6000 0.3206 0.105 Uiso 0.5 1 calc R U P A -1
C9 C 0.6672(6) 0.6195(7) 0.4118(8) 0.073(3) Uani 0.5 1 d . U P A -1
H9A H 0.6715 0.5722 0.4090 0.110 Uiso 0.5 1 calc R U P A -1
H9B H 0.6496 0.6356 0.3546 0.110 Uiso 0.5 1 calc R U P A -1
H9C H 0.6379 0.6313 0.4612 0.110 Uiso 0.5 1 calc R U P A -1
C10 C 0.7909(6) 0.6216(5) 0.6673(9) 0.069(3) Uani 0.5 1 d . U P A -1
H10A H 0.7731 0.6301 0.7275 0.103 Uiso 0.5 1 calc R U P A -1
H10B H 0.8305 0.6471 0.6588 0.103 Uiso 0.5 1 calc R U P A -1
H10C H 0.8010 0.5754 0.6615 0.103 Uiso 0.5 1 calc R U P A -1
C11 C 0.6768(6) 0.6084(5) 0.6249(7) 0.065(3) Uani 0.5 1 d . U P A -1
H11A H 0.6799 0.5614 0.6170 0.097 Uiso 0.5 1 calc R U P A -1
H11B H 0.6416 0.6253 0.5872 0.097 Uiso 0.5 1 calc R U P A -1
H11C H 0.6679 0.6184 0.6884 0.097 Uiso 0.5 1 calc R U P A -1
C1A C 0.7952(6) 0.4659(6) 0.4031(11) 0.076(2) Uani 0.5 1 d . U P A 1
H1A1 H 0.8277 0.4795 0.3577 0.091 Uiso 0.5 1 calc R U P A 1
H1A2 H 0.8116 0.4248 0.4291 0.091 Uiso 0.5 1 calc R U P A 1
C2A C 0.7532(7) 0.4056(5) 0.2642(9) 0.099(3) Uani 0.5 1 d . U P A 1
H2A1 H 0.7143 0.3962 0.2287 0.148 Uiso 0.5 1 calc R U P A 1
H2A2 H 0.7729 0.3648 0.2842 0.148 Uiso 0.5 1 calc R U P A 1
H2A3 H 0.7843 0.4297 0.2271 0.148 Uiso 0.5 1 calc R U P A 1
C3A C 0.7343(4) 0.4473(4) 0.3486(7) 0.0864(19) Uani 0.5 1 d D U P A 1
H3A H 0.7166 0.4889 0.3242 0.104 Uiso 0.5 1 calc R U P A 1
C4A C 0.6829(4) 0.4194(4) 0.4016(7) 0.089(2) Uani 0.5 1 d D U P A 1
H4A1 H 0.6964 0.3767 0.4238 0.133 Uiso 0.5 1 calc R U P A 1
H4A2 H 0.6440 0.4147 0.3642 0.133 Uiso 0.5 1 calc R U P A 1
H4A3 H 0.6734 0.4477 0.4530 0.133 Uiso 0.5 1 calc R U P A 1
C1B C 0.7740(7) 0.4784(6) 0.3863(10) 0.085(3) Uani 0.5 1 d . U P A 2
H1B1 H 0.7295 0.4934 0.3720 0.102 Uiso 0.5 1 calc R U P A 2
H1B2 H 0.8020 0.4950 0.3372 0.102 Uiso 0.5 1 calc R U P A 2
C2B C 0.7433(7) 0.3800(5) 0.2982(9) 0.102(3) Uani 0.5 1 d . U P A 2
H2B1 H 0.7482 0.3329 0.3044 0.154 Uiso 0.5 1 calc R U P A 2
H2B2 H 0.6972 0.3910 0.2955 0.154 Uiso 0.5 1 calc R U P A 2
H2B3 H 0.7647 0.3944 0.2427 0.154 Uiso 0.5 1 calc R U P A 2
C3B C 0.7726(5) 0.4117(5) 0.3747(8) 0.099(2) Uani 0.5 1 d D U P A 2
H3B H 0.7552 0.3916 0.4311 0.119 Uiso 0.5 1 calc R U P A 2
C4B C 0.8412(5) 0.3950(6) 0.3668(9) 0.116(3) Uani 0.5 1 d D U P A 2
H4B1 H 0.8645 0.4305 0.3372 0.174 Uiso 0.5 1 calc R U P A 2
H4B2 H 0.8457 0.3554 0.3307 0.174 Uiso 0.5 1 calc R U P A 2
H4B3 H 0.8594 0.3878 0.4271 0.174 Uiso 0.5 1 calc R U P A 2
C50 C 0.9850(7) 0.8092(6) 0.5410(10) 0.108(3) Uani 0.5 1 d . U P A -1
H50A H 1.0242 0.8104 0.5795 0.130 Uiso 0.5 1 calc R U P A -1
H50B H 0.9664 0.8533 0.5371 0.130 Uiso 0.5 1 calc R U P A -1
C51 C 0.9375(17) 0.7630(17) 0.576(3) 0.092(5) Uani 0.5 1 d . U P A -1
H51A H 0.9593 0.7306 0.6148 0.110 Uiso 0.5 1 calc R U P A -1
H51B H 0.9047 0.7860 0.6127 0.110 Uiso 0.5 1 calc R U P A -1
C52 C 0.9332(16) 0.7530(16) 0.416(3) 0.088(4) Uani 0.5 1 d . U P A -1
H52A H 0.9054 0.7865 0.3875 0.105 Uiso 0.5 1 calc R U P A -1
H52B H 0.9392 0.7167 0.3729 0.105 Uiso 0.5 1 calc R U P A -1
C53 C 1.0007(6) 0.7823(5) 0.4467(10) 0.102(3) Uani 0.5 1 d . U P A -1
H53A H 1.0346 0.7483 0.4497 0.123 Uiso 0.5 1 calc R U P A -1
H53B H 1.0152 0.8171 0.4054 0.123 Uiso 0.5 1 calc R U P A -1
C60 C 0.8992(2) 0.5538(2) 0.4845(7) 0.064(3) Uani 0.25 1 d D U P A -1
C61 C 0.9204(5) 0.5599(4) 0.3935(8) 0.070(4) Uani 0.25 1 d D U P A -1
H61 H 0.8887 0.5453 0.3517 0.084 Uiso 0.25 1 calc R U P A -1
C62 C 0.9766(5) 0.5823(5) 0.3507(8) 0.077(3) Uani 0.25 1 d D U P A -1
H62 H 0.9729 0.5789 0.2869 0.092 Uiso 0.25 1 calc R U P A -1
C63 C 1.0368(5) 0.6083(5) 0.3755(9) 0.082(3) Uani 0.25 1 d D U P A -1
H63 H 1.0636 0.6178 0.3250 0.099 Uiso 0.25 1 calc R U P A -1
C66 C 0.9906(5) 0.5954(6) 0.5919(9) 0.073(4) Uani 0.25 1 d D U P A -1
H66 H 0.9943 0.5986 0.6557 0.088 Uiso 0.25 1 calc R U P A -1
C67 C 0.9304(5) 0.5695(5) 0.5669(8) 0.067(4) Uani 0.25 1 d D U P A -1
H67 H 0.9039 0.5603 0.6177 0.080 Uiso 0.25 1 calc R U P A -1
C65 C 1.0468(5) 0.6179(5) 0.5490(9) 0.073(3) Uani 0.25 1 d D U P A -1
H65 H 1.0788 0.6326 0.5904 0.088 Uiso 0.25 1 calc R U P A -1
C64 C 1.0666(5) 0.6236(5) 0.4582(9) 0.077(3) Uani 0.25 1 d D U P A -1
H64 H 1.1088 0.6414 0.4516 0.092 Uiso 0.25 1 calc R U P A -1
C60A C 0.8992(2) 0.5538(2) 0.4845(7) 0.064(3) Uani 0.25 1 d D . P A -2
C69 C 0.9918(5) 0.5895(7) 0.4170(9) 0.071(4) Uani 0.25 1 d D U P A -2
H69 H 1.0226 0.6015 0.3723 0.085 Uiso 0.25 1 calc R U P A -2
C68 C 0.9287(6) 0.5655(7) 0.4006(7) 0.066(5) Uani 0.25 1 d D U P A -2
H68 H 0.9096 0.5586 0.3431 0.079 Uiso 0.25 1 calc R U P A -2
C70 C 1.0009(4) 0.5924(5) 0.5107(10) 0.068(3) Uani 0.25 1 d D U P A -2
H70 H 1.0389 0.6067 0.5408 0.081 Uiso 0.25 1 calc R U P A -2
C71 C 0.9437(6) 0.5704(7) 0.5524(7) 0.067(4) Uani 0.25 1 d D U P A -2
H71 H 0.9364 0.5673 0.6155 0.080 Uiso 0.25 1 calc R U P A -2

loop_
_atom_site_aniso_label
_atom_site_aniso_U_11
_atom_site_aniso_U_22
_atom_site_aniso_U_33
_atom_site_aniso_U_23
_atom_site_aniso_U_13
_atom_site_aniso_U_12
Al1 0.0405(7) 0.0406(7) 0.0582(8) 0.000 0.000 -0.0020(5)
Li1 0.043(3) 0.044(4) 0.079(5) 0.000 0.000 -0.002(3)
Sc1 0.0368(10) 0.0447(10) 0.087(3) -0.0031(9) 0.0060(10) 0.0047(7)
N1 0.0354(16) 0.0417(17) 0.066(2) 0.000 0.000 0.0019(13)
O1 0.0515(18) 0.0465(17) 0.122(3) 0.000 0.000 -0.0102(14)
C3 0.048(4) 0.069(5) 0.068(6) 0.004(4) -0.011(4) 0.008(4)
C4 0.067(4) 0.058(4) 0.084(6) 0.008(4) -0.003(5) 0.015(3)
C5 0.071(4) 0.058(3) 0.093(6) -0.005(3) 0.004(3) 0.012(3)
C6 0.072(4) 0.055(4) 0.078(5) -0.013(4) 0.010(4) 0.004(3)
C7 0.060(5) 0.047(4) 0.062(6) -0.012(4) 0.016(4) 0.002(4)
C8 0.067(5) 0.077(6) 0.067(6) 0.014(5) -0.007(5) 0.022(4)
C9 0.053(4) 0.094(6) 0.073(7) -0.012(5) -0.019(5) 0.010(4)
C10 0.085(7) 0.067(5) 0.055(5) -0.017(4) -0.001(5) 0.008(4)
C11 0.071(5) 0.062(5) 0.063(6) -0.005(5) 0.023(5) -0.002(4)
C1A 0.075(5) 0.062(4) 0.090(5) -0.017(4) 0.012(4) -0.005(3)
C2A 0.118(5) 0.071(5) 0.107(6) -0.030(4) -0.003(5) -0.013(5)
C3A 0.096(4) 0.061(3) 0.102(4) -0.025(3) -0.005(4) -0.011(3)
C4A 0.083(4) 0.066(4) 0.117(5) -0.017(4) -0.006(4) -0.020(3)
C1B 0.102(6) 0.073(5) 0.080(5) -0.022(4) 0.006(5) -0.029(4)
C2B 0.125(5) 0.071(5) 0.110(6) -0.030(4) -0.005(5) -0.019(5)
C3B 0.109(4) 0.079(4) 0.109(4) -0.023(4) -0.007(4) -0.009(3)
C4B 0.116(5) 0.103(5) 0.129(6) -0.021(5) 0.008(5) -0.004(5)
C50 0.084(6) 0.073(7) 0.168(8) -0.008(5) 0.002(5) -0.031(5)
C51 0.071(7) 0.069(10) 0.135(9) -0.016(8) 0.004(7) -0.020(6)
C52 0.075(7) 0.055(8) 0.133(9) 0.027(7) 0.012(7) -0.017(6)
C53 0.078(6) 0.067(7) 0.162(7) 0.012(5) 0.016(5) -0.021(4)
C60 0.039(2) 0.044(2) 0.111(8) -0.009(4) -0.003(4) 0.0017(19)
C61 0.041(6) 0.051(7) 0.118(9) 0.001(7) 0.013(6) 0.010(5)
C62 0.049(5) 0.060(6) 0.122(9) 0.001(7) 0.012(6) 0.007(5)
C63 0.049(5) 0.062(6) 0.135(8) 0.008(7) 0.014(6) 0.006(5)
C66 0.037(6) 0.044(6) 0.138(10) -0.009(7) 0.001(6) -0.018(6)
C67 0.035(6) 0.041(6) 0.124(10) -0.015(7) -0.004(6) -0.020(5)
C65 0.031(6) 0.044(5) 0.144(8) 0.002(7) 0.004(6) -0.012(4)
C64 0.036(6) 0.052(5) 0.143(8) 0.003(6) 0.006(5) 0.003(5)
C60A 0.039(2) 0.044(2) 0.111(8) -0.009(4) -0.003(4) 0.0017(19)
C69 0.053(7) 0.063(7) 0.096(8) 0.013(7) 0.004(6) 0.013(6)
C68 0.048(8) 0.062(9) 0.088(10) 0.012(8) 0.013(7) 0.013(8)
C70 0.054(5) 0.054(5) 0.095(8) 0.010(7) 0.002(7) 0.007(4)
C71 0.056(7) 0.057(7) 0.088(9) -0.003(8) 0.000(7) 0.003(6)

loop_
_atom_type_symbol
_atom_type_description
_atom_type_scat_dispersion_real
_atom_type_scat_dispersion_imag
_atom_type_scat_source
C C 0.0181 0.0091 'International Tables Vol C Tables 4.2.6.8 and 6.1.1.4'
H H 0.0000 0.0000 'International Tables Vol C Tables 4.2.6.8 and 6.1.1.4'
N N 0.0311 0.0180 'International Tables Vol C Tables 4.2.6.8 and 6.1.1.4'
O O 0.0492 0.0322 'International Tables Vol C Tables 4.2.6.8 and 6.1.1.4'
Al Al 0.2130 0.2455 'International Tables Vol C Tables 4.2.6.8 and 6.1.1.4'
Li Li 0.0008 0.0003 'International Tables Vol C Tables 4.2.6.8 and 6.1.1.4'
Sc Sc 0.3119 1.5331 'International Tables Vol C Tables 4.2.6.8 and 6.1.1.4'

loop_
_geom_angle_atom_site_label_1
_geom_angle_atom_site_label_2
_geom_angle_atom_site_label_3
_geom_angle
_geom_angle_site_symmetry_1
_geom_angle_site_symmetry_3
C1A Al1 C1A 95.1(9) . 10_556
C1A Al1 N1 127.6(4) . .
C1A Al1 N1 127.6(4) 10_556 .
N1 Al1 C1B 112.6(4) . .
N1 Al1 C1B 112.6(4) . 10_556
C1B Al1 C1B 109.6(8) . 10_556
C1A Al1 C60 98.0(4) . .
C1A Al1 C60 107.5(4) 10_556 .
N1 Al1 C60 96.17(15) . .
N1 Al1 C60A 96.17(15) . .
C1B Al1 C60A 107.1(5) . .
C1B Al1 C60A 118.2(5) 10_556 .
N1 Al1 Li1 46.23(17) . .
O1 Li1 N1 138.9(4) . .
O1 Li1 Al1 176.1(4) . .
N1 Li1 Al1 44.94(17) . .
Sc1 Sc1 Sc1 89.999(1) 10_556 2_765
Sc1 Sc1 Sc1 50.6(2) 10_556 9_766
Sc1 Sc1 Sc1 39.4(2) 2_765 9_766
C3 N1 C7 112.5(6) . .
C3 N1 Al1 126.2(6) . .
C7 N1 Al1 112.1(5) . .
Al1 N1 Li1 88.8(2) . .
C52 O1 C51 111.0(6) . .
N1 C3 C8 107.5(10) . .
N1 C3 C4 114.0(10) . .
C8 C3 C4 104.8(11) . .
N1 C3 C9 112.0(11) . .
C8 C3 C9 109.6(10) . .
C4 C3 C9 108.7(10) . .
C5 C4 C3 114.0(9) . .
C5 C4 H4A 108.8 . .
C3 C4 H4A 108.8 . .
C5 C4 H4B 108.8 . .
C3 C4 H4B 108.8 . .
H4A C4 H4B 107.7 . .
C4 C5 C6 107.6(6) . .
C4 C5 H5A 110.2 . .
C6 C5 H5A 110.2 . .
C4 C5 H5B 110.2 . .
C6 C5 H5B 110.2 . .
H5A C5 H5B 108.5 . .
C7 C6 C5 111.6(9) . .
C7 C6 H6A 109.3 . .
C5 C6 H6A 109.3 . .
C7 C6 H6B 109.3 . .
C5 C6 H6B 109.3 . .
H6A C6 H6B 108.0 . .
C10 C7 C6 104.6(11) . .
C10 C7 C11 106.4(9) . .
C6 C7 C11 108.6(10) . .
C10 C7 N1 108.8(10) . .
C6 C7 N1 112.8(9) . .
C11 C7 N1 114.9(10) . .
C3 C8 H8A 109.5 . .
C3 C8 H8B 109.5 . .
H8A C8 H8B 109.5 . .
C3 C8 H8C 109.5 . .
H8A C8 H8C 109.5 . .
H8B C8 H8C 109.5 . .
C3 C9 H9A 109.5 . .
C3 C9 H9B 109.5 . .
H9A C9 H9B 109.5 . .
C3 C9 H9C 109.5 . .
H9A C9 H9C 109.5 . .
H9B C9 H9C 109.5 . .
C7 C10 H10A 109.5 . .
C7 C10 H10B 109.5 . .
H10A C10 H10B 109.5 . .
C7 C10 H10C 109.5 . .
H10A C10 H10C 109.5 . .
H10B C10 H10C 109.5 . .
C7 C11 H11A 109.5 . .
C7 C11 H11B 109.5 . .
H11A C11 H11B 109.5 . .
C7 C11 H11C 109.5 . .
H11A C11 H11C 109.5 . .
H11B C11 H11C 109.5 . .
C3A C1A Al1 127.1(7) . .
C3A C1A H1A1 105.5 . .
Al1 C1A H1A1 105.5 . .
C3A C1A H1A2 105.5 . .
Al1 C1A H1A2 105.5 . .
H1A1 C1A H1A2 106.1 . .
C3A C2A H2A1 109.5 . .
C3A C2A H2A2 109.5 . .
H2A1 C2A H2A2 109.5 . .
C3A C2A H2A3 109.5 . .
H2A1 C2A H2A3 109.5 . .
H2A2 C2A H2A3 109.5 . .
C4A C3A C1A 114.5(10) . .
C4A C3A C2A 113.5(8) . .
C1A C3A C2A 110.6(9) . .
C4A C3A H3A 105.8 . .
C1A C3A H3A 105.8 . .
C2A C3A H3A 105.8 . .
C3A C4A H4A1 109.5 . .
C3A C4A H4A2 109.5 . .
H4A1 C4A H4A2 109.5 . .
C3A C4A H4A3 109.5 . .
H4A1 C4A H4A3 109.5 . .
H4A2 C4A H4A3 109.5 . .
C3B C1B Al1 127.7(10) . .
C3B C1B H1B1 105.4 . .
Al1 C1B H1B1 105.4 . .
C3B C1B H1B2 105.4 . .
Al1 C1B H1B2 105.4 . .
H1B1 C1B H1B2 106.0 . .
C3B C2B H2B1 109.5 . .
C3B C2B H2B2 109.5 . .
H2B1 C2B H2B2 109.5 . .
C3B C2B H2B3 109.5 . .
H2B1 C2B H2B3 109.5 . .
H2B2 C2B H2B3 109.5 . .
C1B C3B C2B 123.8(12) . .
C1B C3B C4B 103.0(10) . .
C2B C3B C4B 103.6(10) . .
C1B C3B H3B 108.5 . .
C2B C3B H3B 108.5 . .
C4B C3B H3B 108.5 . .
C3B C4B H4B1 109.5 . .
C3B C4B H4B2 109.5 . .
H4B1 C4B H4B2 109.5 . .
C3B C4B H4B3 109.5 . .
H4B1 C4B H4B3 109.5 . .
H4B2 C4B H4B3 109.5 . .
C51 C50 C53 103.2(17) . .
C51 C50 H50A 111.1 . .
C53 C50 H50A 111.1 . .
C51 C50 H50B 111.1 . .
C53 C50 H50B 111.1 . .
H50A C50 H50B 109.1 . .
O1 C51 C50 109(2) . .
O1 C51 H51A 110.0 . .
C50 C51 H51A 110.0 . .
O1 C51 H51B 110.0 . .
C50 C51 H51B 110.0 . .
H51A C51 H51B 108.4 . .
O1 C52 C53 102(2) . .
O1 C52 H52A 111.4 . .
C53 C52 H52A 111.4 . .
O1 C52 H52B 111.4 . .
C53 C52 H52B 111.4 . .
H52A C52 H52B 109.2 . .
C50 C53 C52 102.4(19) . .
C50 C53 H53A 111.3 . .
C52 C53 H53A 111.3 . .
C50 C53 H53B 111.3 . .
C52 C53 H53B 111.3 . .
H53A C53 H53B 109.2 . .
C67 C60 C61 131.0(7) . .
C67 C60 Al1 113.5(7) . .
C61 C60 Al1 114.9(6) . .
C62 C61 C60 135.5(10) . .
C62 C61 H61 112.2 . .
C60 C61 H61 112.2 . .
C61 C62 C63 137.8(9) . .
C61 C62 H62 111.1 . .
C63 C62 H62 111.1 . .
C62 C63 C64 134.5(9) . .
C62 C63 H63 112.8 . .
C64 C63 H63 112.8 . .
C65 C66 C67 137.7(10) . .
C65 C66 H66 111.1 . .
C67 C66 H66 111.1 . .
C66 C67 C60 135.8(10) . .
C66 C67 H67 112.1 . .
C60 C67 H67 112.1 . .
C66 C65 C64 134.3(9) . .
C66 C65 H65 112.8 . .
C64 C65 H65 112.8 . .
C63 C64 C65 133.3(9) . .
C63 C64 H64 113.3 . .
C65 C64 H64 113.3 . .
C71 C60A C68 108.0(5) . .
C71 C60A Al1 127.6(7) . .
C68 C60A Al1 123.8(8) . .
C70 C69 C68 107.9(6) . .
C70 C69 H69 126.0 . .
C68 C69 H69 126.0 . .
C60A C68 C69 107.9(6) . .
C60A C68 H68 126.0 . .
C69 C68 H68 126.0 . .
C69 C70 C71 108.0(6) . .
C69 C70 H70 126.0 . .
C71 C70 H70 126.0 . .
C60A C71 C70 108.2(6) . .
C60A C71 H71 125.9 . .
C70 C71 H71 125.9 . .

loop_
_geom_bond_atom_site_label_1
_geom_bond_atom_site_label_2
_geom_bond_distance
_geom_bond_site_symmetry_2
Al1 C1A 1.946(14) .
Al1 C1A 1.946(14) 10_556
Al1 N1 1.977(3) .
Al1 C1B 2.062(13) .
Al1 C1B 2.062(13) 10_556
Al1 C60 2.101(5) .
Al1 C60A 2.101(5) .
Al1 Li1 2.799(7) .
Li1 O1 1.898(8) .
Li1 N1 2.021(8) .
Sc1 Sc1 0.847(5) 10_556
Sc1 Sc1 1.031(4) 2_765
Sc1 Sc1 1.335(5) 9_766
N1 C3 1.413(16) .
N1 C7 1.590(15) .
O1 C52 1.44(4) .
O1 C51 1.45(4) .
C3 C8 1.488(16) .
C3 C4 1.541(17) .
C3 C9 1.545(19) .
C4 C5 1.516(13) .
C4 H4A 0.9900 .
C4 H4B 0.9900 .
C5 C6 1.524(12) .
C5 H5A 0.9900 .
C5 H5B 0.9900 .
C6 C7 1.520(14) .
C6 H6A 0.9900 .
C6 H6B 0.9900 .
C7 C10 1.512(16) .
C7 C11 1.549(18) .
C8 H8A 0.9800 .
C8 H8B 0.9800 .
C8 H8C 0.9800 .
C9 H9A 0.9800 .
C9 H9B 0.9800 .
C9 H9C 0.9800 .
C10 H10A 0.9800 .
C10 H10B 0.9800 .
C10 H10C 0.9800 .
C11 H11A 0.9800 .
C11 H11B 0.9800 .
C11 H11C 0.9800 .
C1A C3A 1.542(15) .
C1A H1A1 0.9900 .
C1A H1A2 0.9900 .
C2A C3A 1.567(14) .
C2A H2A1 0.9800 .
C2A H2A2 0.9800 .
C2A H2A3 0.9800 .
C3A C4A 1.439(8) .
C3A H3A 1.0000 .
C4A H4A1 0.9800 .
C4A H4A2 0.9800 .
C4A H4A3 0.9800 .
C1B C3B 1.386(16) .
C1B H1B1 0.9900 .
C1B H1B2 0.9900 .
C2B C3B 1.442(15) .
C2B H2B1 0.9800 .
C2B H2B2 0.9800 .
C2B H2B3 0.9800 .
C3B C4B 1.461(9) .
C3B H3B 1.0000 .
C4B H4B1 0.9800 .
C4B H4B2 0.9800 .
C4B H4B3 0.9800 .
C50 C51 1.46(2) .
C50 C53 1.538(14) .
C50 H50A 0.9900 .
C50 H50B 0.9900 .
C51 H51A 0.9900 .
C51 H51B 0.9900 .
C52 C53 1.59(3) .
C52 H52A 0.9900 .
C52 H52B 0.9900 .
C53 H53A 0.9900 .
C53 H53B 0.9900 .
C60 C67 1.418(8) .
C60 C61 1.422(8) .
C61 C62 1.400(8) .
C61 H61 0.9500 .
C62 C63 1.402(8) .
C62 H62 0.9500 .
C63 C64 1.407(8) .
C63 H63 0.9500 .
C66 C65 1.401(8) .
C66 C67 1.402(8) .
C66 H66 0.9500 .
C67 H67 0.9500 .
C65 C64 1.410(8) .
C65 H65 0.9500 .
C64 H64 0.9500 .
C60A C71 1.404(8) .
C60A C68 1.404(9) .
C69 C70 1.403(9) .
C69 C68 1.412(9) .
C69 H69 0.9500 .
C68 H68 0.9500 .
C70 C71 1.407(9) .
C70 H70 0.9500 .
C71 H71 0.9500 .

loop_
_geom_torsion_atom_site_label_1
_geom_torsion_atom_site_label_2
_geom_torsion_atom_site_label_3
_geom_torsion_atom_site_label_4
_geom_torsion
C7 N1 C3 C8 162.6(12)
Al1 N1 C3 C8 -53.6(13)
C7 N1 C3 C4 46.9(9)
Al1 N1 C3 C4 -169.3(6)
C7 N1 C3 C9 -77.0(9)
Al1 N1 C3 C9 66.8(10)
N1 C3 C4 C5 -54.2(13)
C8 C3 C4 C5 -171.4(9)
C9 C3 C4 C5 71.5(11)
C3 C4 C5 C6 56.7(11)
C4 C5 C6 C7 -57.0(10)
C5 C6 C7 C10 171.5(9)
C5 C6 C7 C11 -75.2(11)
C5 C6 C7 N1 53.4(13)
C3 N1 C7 C10 -163.7(13)
Al1 N1 C7 C10 47.3(11)
C3 N1 C7 C6 -48.1(9)
Al1 N1 C7 C6 162.9(8)
C3 N1 C7 C11 77.1(10)
Al1 N1 C7 C11 -71.9(10)
Al1 C1A C3A C4A -62.2(13)
Al1 C1A C3A C2A 168.1(10)
Al1 C1B C3B C2B 169.6(10)
Al1 C1B C3B C4B -74.0(15)
C52 O1 C51 C50 1.7(16)
C53 C50 C51 O1 -23(3)
C51 O1 C52 C53 20.0(10)
C51 C50 C53 C52 34(3)
O1 C52 C53 C50 -33(2)
C67 C60 C61 C62 0.1(4)
Al1 C60 C61 C62 170.5(3)
C60 C61 C62 C63 0.1(4)
C61 C62 C63 C64 -0.4(11)
C65 C66 C67 C60 0.6(15)
C61 C60 C67 C66 -0.5(10)
Al1 C60 C67 C66 -171.0(7)
C67 C66 C65 C64 -0.3(16)
C62 C63 C64 C65 0.5(14)
C66 C65 C64 C63 -0.3(15)
C71 C60A C68 C69 0.0(2)
Al1 C60A C68 C69 171.7(5)
C70 C69 C68 C60A 0.0(2)
C68 C69 C70 C71 0.0(4)
C68 C60A C71 C70 -0.1(4)
Al1 C60A C71 C70 -171.3(5)
C69 C70 C71 C60A 0.1(5)
